data_4344284
loop_
_publ_author_name
'Floerke, U.'
'Jeitschko, W.'

_publ_section_title
;
 Preparation, physical properties, and crystal structure of Mo Fe2 P12 and
 W Fe2 P12
;
_journal_name_full 'Inorganic Chemistry'
_journal_page_first 1736
_journal_page_last 1739
_journal_volume 22
_journal_year 1983
_chemical_formula_sum 'Fe2 Mo P12'
_chemical_name_systematic 'Mo Fe2 P12'
_space_group_IT_number 60
_symmetry_space_group_name_Hall '-P 2n 2ab'
_symmetry_space_group_name_H-M 'P b c n'
_cell_angle_alpha 90
_cell_angle_beta 90
_cell_angle_gamma 90
_cell_formula_units_Z 4
_cell_length_a 13.725
_cell_length_b 5.672
_cell_length_c 11.092
_cell_volume 863.492
_citation_journal_id_ASTM INOCAJ
_cod_data_source_file Floerke_INOCAJ_1983_210.cif
_cod_data_source_block Fe2Mo1P12
_cod_original_cell_volume 863.4922
_cod_original_formula_sum 'Fe2 Mo1 P12'
_cod_database_code 4344284

loop_
_symmetry_equiv_pos_as_xyz
x,y,z
-x+1/2,-y+1/2,z+1/2
x+1/2,-y+1/2,-z
-x,y,-z+1/2
-x,-y,-z
x-1/2,y-1/2,-z-1/2
-x-1/2,y-1/2,z
x,-y,z-1/2

loop_
_atom_site_label
_atom_site_type_symbol
_atom_site_fract_x
_atom_site_fract_y
_atom_site_fract_z
_atom_site_occupancy
_atom_site_U_iso_or_equiv
P2 P 0.31018 0.1192 0.27026 1 0.0
Mo1 Mo 0 0.10045 0.25 1 0.0
P5 P 0.09128 0.2328 0.43888 1 0.0
Fe1 Fe 0.34992 0.10336 0.45918 1 0.0
P1 P 0.16817 0.9838 0.19588 1 0.0
P6 P 0.29766 0.4684 0.50039 1 0.0
P3 P 0.49228 0.256 0.39814 1 0.0
P4 P 0.08663 0.439 0.14551 1 0.0
